data_7016251
loop_
_publ_author_name
'Sultan, Muhammad'
'Tahir, Asif Ali'
'Mazhar, Muhammad'
'Upul Wijayantha, K. G.'
'Zeller, Matthias'

_publ_section_title
;
 Isostructural copper-zinc mixed metal complexes for single source
 deposition of Cu-ZnO composite thin films.
;
_journal_issue 31
_journal_name_full 'Dalton transactions (Cambridge, England : 2003)'
_journal_page_first 7889
_journal_page_last 7897
_journal_paper_doi 10.1039/c1dt10560d
_journal_volume 40
_journal_year 2011
_chemical_formula_moiety 'C18 H31 Br0.71 Cl0.29 Cu3 F9 N3 O10 Zn, C4 H8 O'
_chemical_formula_sum 'C22 H39 Br0.71 Cl0.29 Cu3 F9 N3 O11 Zn'
_chemical_formula_weight 1015.52
_space_group_IT_number 15
_symmetry_cell_setting monoclinic
_symmetry_space_group_name_Hall '-C 2yc'
_symmetry_space_group_name_H-M 'C 1 2/c 1'
_atom_sites_solution_hydrogens geom
_atom_sites_solution_primary direct
_atom_sites_solution_secondary difmap
_audit_creation_method SHELXL-97
_cell_angle_alpha 90.00
_cell_angle_beta 94.6710(10)
_cell_angle_gamma 90.00
_cell_formula_units_Z 8
_cell_length_a 16.4574(8)
_cell_length_b 12.2853(8)
_cell_length_c 35.696(2)
_cell_measurement_reflns_used 9965
_cell_measurement_temperature 100(2)
_cell_measurement_theta_max 28.43
_cell_measurement_theta_min 2.18
_cell_volume 7193.2(7)
_computing_cell_refinement 'SAINT+ 6.45 (Bruker, 2003)'
_computing_data_collection 'SMART 5.630 (Bruker, 1997-2002)'
_computing_data_reduction 'SAINT+ 6.45'
_computing_molecular_graphics 'SHELXTL 6.14'
_computing_publication_material 'SHELXTL 6.14'
_computing_structure_refinement 'SHELXTL 6.14'
_computing_structure_solution 'SHELXTL 6.14 (Bruker, 2000-2003)'
_diffrn_ambient_temperature 100(2)
_diffrn_measured_fraction_theta_full 0.999
_diffrn_measured_fraction_theta_max 0.999
_diffrn_measurement_device_type 'Bruker AXS SMART APEX CCD diffractometer'
_diffrn_measurement_method '\w scans'
_diffrn_radiation_monochromator graphite
_diffrn_radiation_source 'fine-focus sealed tube'
_diffrn_radiation_type MoK\a
_diffrn_radiation_wavelength 0.71073
_diffrn_reflns_av_R_equivalents 0.0306
_diffrn_reflns_av_sigmaI/netI 0.0265
_diffrn_reflns_limit_h_max 21
_diffrn_reflns_limit_h_min -21
_diffrn_reflns_limit_k_max 16
_diffrn_reflns_limit_k_min -16
_diffrn_reflns_limit_l_max 47
_diffrn_reflns_limit_l_min -47
_diffrn_reflns_number 35652
_diffrn_reflns_theta_full 28.28
_diffrn_reflns_theta_max 28.28
_diffrn_reflns_theta_min 2.07
_diffrn_standards_number 0
_exptl_absorpt_coefficient_mu 3.318
_exptl_absorpt_correction_T_max 0.265
_exptl_absorpt_correction_T_min 0.208
_exptl_absorpt_correction_type multi-scan
_exptl_absorpt_process_details 'SADABS (Sheldrick, 2007)'
_exptl_crystal_colour blue
_exptl_crystal_density_diffrn 1.875
_exptl_crystal_density_method 'not measured'
_exptl_crystal_description block
_exptl_crystal_F_000 4062
_exptl_crystal_size_max 0.59
_exptl_crystal_size_mid 0.54
_exptl_crystal_size_min 0.40
_refine_diff_density_max 1.046
_refine_diff_density_min -0.629
_refine_diff_density_rms 0.088
_refine_ls_extinction_method none
_refine_ls_goodness_of_fit_ref 1.127
_refine_ls_hydrogen_treatment mixed
_refine_ls_matrix_type full
_refine_ls_number_parameters 464
_refine_ls_number_reflns 8927
_refine_ls_number_restraints 0
_refine_ls_restrained_S_all 1.127
_refine_ls_R_factor_all 0.0403
_refine_ls_R_factor_gt 0.0340
_refine_ls_shift/su_max 0.004
_refine_ls_shift/su_mean 0.000
_refine_ls_structure_factor_coef Fsqd
_refine_ls_weighting_details 'calc w=1/[\s^2^(Fo^2^)+(0.0163P)^2^+29.3631P] where P=(Fo^2^+2Fc^2^)/3'
_refine_ls_weighting_scheme calc
_refine_ls_wR_factor_gt 0.0696
_refine_ls_wR_factor_ref 0.0713
_reflns_number_gt 7897
_reflns_number_total 8927
_reflns_threshold_expression I>2\s(I)
_cod_data_source_file c1dt10560d.txt
_cod_data_source_block 08amj001_0m
_cod_depositor_comments
;
The following automatic conversions were performed:

'_chemical_melting_point' value 'y' was changed to '?' - the value is
undefined or not given.

'_symmetry_cell_setting' value 'Monoclinic'
changed to 'monoclinic' according to
/home/saulius/struct/CIF-dictionaries/cif_core.dic dictionary named
'cif_core.dic' version 2.4.1 from 2010-06-29.

Automatic conversion script
Id: cif_fix_values 1715 2011-07-08 13:25:40Z adriana 
;
_cod_original_cell_volume 7193.3(7)
_cod_original_sg_symbol_H-M C2/c
_cod_database_code 7016251

loop_
_symmetry_equiv_pos_as_xyz
'x, y, z'
'-x, y, -z+1/2'
'x+1/2, y+1/2, z'
'-x+1/2, y+1/2, -z+1/2'
'-x, -y, -z'
'x, -y, z-1/2'
'-x+1/2, -y+1/2, -z'
'x+1/2, -y+1/2, z-1/2'

loop_
_atom_site_label
_atom_site_type_symbol
_atom_site_fract_x
_atom_site_fract_y
_atom_site_fract_z
_atom_site_U_iso_or_equiv
_atom_site_adp_type
_atom_site_occupancy
_atom_site_symmetry_multiplicity
_atom_site_calc_flag
_atom_site_refinement_flags
_atom_site_disorder_assembly
_atom_site_disorder_group
Br1 Br 0.12609(9) 0.50749(19) 0.27451(7) 0.0164(2) Uani 0.708(3) 1 d P . .
C1 C 0.24543(16) 0.2703(2) 0.31669(8) 0.0173(5) Uani 1 1 d . . .
H1A H 0.2245 0.2916 0.2909 0.021 Uiso 1 1 calc R . .
H1B H 0.2003 0.2362 0.3292 0.021 Uiso 1 1 calc R . .
C2 C 0.31521(16) 0.1899(2) 0.31492(8) 0.0170(5) Uani 1 1 d . . .
H2A H 0.3236 0.1501 0.3390 0.020 Uiso 1 1 calc R . .
H2B H 0.3016 0.1361 0.2947 0.020 Uiso 1 1 calc R . .
C3 C 0.46156(17) 0.1738(2) 0.31239(9) 0.0246(6) Uani 1 1 d . . .
H3A H 0.4540 0.1140 0.2943 0.037 Uiso 1 1 calc R . .
H3B H 0.4654 0.1444 0.3380 0.037 Uiso 1 1 calc R . .
H3C H 0.5118 0.2132 0.3082 0.037 Uiso 1 1 calc R . .
C4 C 0.38581(19) 0.2953(2) 0.26886(8) 0.0238(6) Uani 1 1 d . . .
H4A H 0.4353 0.3371 0.2653 0.036 Uiso 1 1 calc R . .
H4B H 0.3382 0.3432 0.2654 0.036 Uiso 1 1 calc R . .
H4C H 0.3803 0.2360 0.2504 0.036 Uiso 1 1 calc R . .
C5 C 0.16066(16) 0.6226(2) 0.37909(8) 0.0179(5) Uani 1 1 d . . .
H5A H 0.1276 0.6596 0.3584 0.022 Uiso 1 1 calc R . .
H5B H 0.1719 0.6752 0.3999 0.022 Uiso 1 1 calc R . .
C6 C 0.11492(16) 0.5257(2) 0.39264(8) 0.0210(6) Uani 1 1 d . . .
H6A H 0.0662 0.5505 0.4048 0.025 Uiso 1 1 calc R . .
H6B H 0.0965 0.4787 0.3711 0.025 Uiso 1 1 calc R . .
C7 C 0.16852(18) 0.5087(3) 0.45834(8) 0.0250(6) Uani 1 1 d . . .
H7A H 0.1138 0.5006 0.4669 0.037 Uiso 1 1 calc R . .
H7B H 0.1830 0.5860 0.4579 0.037 Uiso 1 1 calc R . .
H7C H 0.2079 0.4698 0.4755 0.037 Uiso 1 1 calc R . .
C8 C 0.14226(18) 0.3476(2) 0.42044(9) 0.0255(6) Uani 1 1 d . . .
H8A H 0.1755 0.3074 0.4398 0.038 Uiso 1 1 calc R . .
H8B H 0.1482 0.3147 0.3958 0.038 Uiso 1 1 calc R . .
H8C H 0.0849 0.3450 0.4259 0.038 Uiso 1 1 calc R . .
C9 C 0.34947(18) 0.6306(2) 0.27300(7) 0.0201(6) Uani 1 1 d . . .
H9A H 0.2962 0.6662 0.2665 0.024 Uiso 1 1 calc R . .
H9B H 0.3630 0.5858 0.2513 0.024 Uiso 1 1 calc R . .
C10 C 0.41477(16) 0.7161(2) 0.28144(7) 0.0179(5) Uani 1 1 d . . .
H10A H 0.4694 0.6827 0.2808 0.022 Uiso 1 1 calc R . .
H10B H 0.4093 0.7741 0.2622 0.022 Uiso 1 1 calc R . .
C11 C 0.47859(18) 0.8312(2) 0.33058(9) 0.0237(6) Uani 1 1 d . . .
H11A H 0.4825 0.8909 0.3126 0.036 Uiso 1 1 calc R . .
H11B H 0.5278 0.7862 0.3310 0.036 Uiso 1 1 calc R . .
H11C H 0.4733 0.8612 0.3557 0.036 Uiso 1 1 calc R . .
C12 C 0.33201(18) 0.8314(2) 0.31947(9) 0.0243(6) Uani 1 1 d . . .
H12A H 0.3342 0.8900 0.3009 0.036 Uiso 1 1 calc R . .
H12B H 0.3290 0.8630 0.3445 0.036 Uiso 1 1 calc R . .
H12C H 0.2837 0.7863 0.3132 0.036 Uiso 1 1 calc R . .
C13 C 0.36757(17) 0.2789(2) 0.42484(7) 0.0173(5) Uani 1 1 d . . .
C14 C 0.3762(2) 0.1882(2) 0.45512(9) 0.0265(6) Uani 1 1 d . . .
C15 C 0.36938(16) 0.7094(2) 0.42671(7) 0.0158(5) Uani 1 1 d . . .
C16 C 0.3760(2) 0.8131(2) 0.45132(9) 0.0266(6) Uani 1 1 d . . .
C17 C 0.55089(15) 0.4845(2) 0.34404(7) 0.0154(5) Uani 1 1 d . . .
C18 C 0.64472(17) 0.4695(2) 0.34665(9) 0.0241(6) Uani 1 1 d . . .
Cl1 Cl 0.1367(7) 0.5012(12) 0.2733(4) 0.0164(2) Uani 0.292(3) 1 d P . .
F1 F 0.45038(14) 0.8304(2) 0.46540(9) 0.0764(10) Uani 1 1 d . . .
F2 F 0.3511(2) 0.90028(18) 0.43132(7) 0.0700(8) Uani 1 1 d . . .
F3 F 0.32807(14) 0.81100(18) 0.47912(6) 0.0494(6) Uani 1 1 d . . .
F4 F 0.43883(13) 0.12298(17) 0.45115(6) 0.0432(5) Uani 1 1 d . . .
F5 F 0.38670(16) 0.22834(17) 0.48974(5) 0.0503(6) Uani 1 1 d . . .
F6 F 0.30947(14) 0.12706(18) 0.45297(7) 0.0518(6) Uani 1 1 d . . .
F7 F 0.66936(10) 0.37671(14) 0.36254(6) 0.0304(4) Uani 1 1 d . . .
F8 F 0.67142(12) 0.4741(2) 0.31252(6) 0.0517(6) Uani 1 1 d . . .
F9 F 0.68364(11) 0.54847(17) 0.36697(7) 0.0465(6) Uani 1 1 d . . .
N1 N 0.39130(13) 0.24914(18) 0.30740(6) 0.0166(4) Uani 1 1 d . . .
N2 N 0.16986(13) 0.46286(19) 0.42009(6) 0.0169(4) Uani 1 1 d . . .
N3 N 0.40619(13) 0.76356(17) 0.31915(6) 0.0147(4) Uani 1 1 d . . .
O1 O 0.27422(11) 0.36438(14) 0.33729(5) 0.0145(4) Uani 1 1 d . . .
O2 O 0.23489(11) 0.58508(14) 0.36618(5) 0.0136(3) Uani 1 1 d . . .
O3 O 0.34471(11) 0.56316(15) 0.30526(5) 0.0147(4) Uani 1 1 d . . .
O4 O 0.40096(12) 0.26120(15) 0.39573(5) 0.0191(4) Uani 1 1 d . . .
O5 O 0.32459(12) 0.35758(15) 0.43416(5) 0.0179(4) Uani 1 1 d . . .
O6 O 0.33147(12) 0.63263(16) 0.43845(5) 0.0196(4) Uani 1 1 d . . .
O7 O 0.40626(11) 0.72101(15) 0.39716(5) 0.0170(4) Uani 1 1 d . . .
O8 O 0.52710(11) 0.57931(15) 0.34409(6) 0.0201(4) Uani 1 1 d . . .
O9 O 0.51232(11) 0.39567(15) 0.34124(6) 0.0189(4) Uani 1 1 d . . .
O10 O 0.38546(11) 0.49427(15) 0.37837(5) 0.0123(3) Uani 1 1 d . . .
H10 H 0.416(2) 0.489(3) 0.3908(10) 0.018 Uiso 1 1 d . . .
Cu1 Cu 0.283353(18) 0.47939(2) 0.402453(8) 0.01187(7) Uani 1 1 d . . .
Zn1 Zn 0.238368(17) 0.50798(2) 0.318054(8) 0.01243(7) Uani 1 1 d . . .
Cu2 Cu 0.394358(18) 0.63185(2) 0.351675(8) 0.01181(7) Uani 1 1 d . . .
Cu3 Cu 0.394536(18) 0.37180(2) 0.344160(8) 0.01248(7) Uani 1 1 d . . .
C19 C 0.5528(2) 0.5720(3) 0.44870(9) 0.0297(7) Uani 1 1 d . . .
H19A H 0.5110 0.6111 0.4620 0.036 Uiso 1 1 calc R . .
H19B H 0.5755 0.6227 0.4307 0.036 Uiso 1 1 calc R . .
C20 C 0.6200(2) 0.5293(3) 0.47661(10) 0.0327(7) Uani 1 1 d . . .
H20A H 0.6679 0.5783 0.4782 0.039 Uiso 1 1 calc R . .
H20B H 0.6004 0.5211 0.5020 0.039 Uiso 1 1 calc R . .
C21 C 0.64057(19) 0.4194(3) 0.46027(9) 0.0300(7) Uani 1 1 d . . .
H21A H 0.6794 0.4269 0.4407 0.036 Uiso 1 1 calc R . .
H21B H 0.6635 0.3690 0.4800 0.036 Uiso 1 1 calc R . .
C22 C 0.55800(19) 0.3817(2) 0.44377(9) 0.0261(6) Uani 1 1 d . . .
H22A H 0.5637 0.3283 0.4234 0.031 Uiso 1 1 calc R . .
H22B H 0.5271 0.3476 0.4633 0.031 Uiso 1 1 calc R . .
O11 O 0.51744(13) 0.47827(17) 0.42930(6) 0.0295(5) Uani 1 1 d . . .

loop_
_atom_site_aniso_label
_atom_site_aniso_U_11
_atom_site_aniso_U_22
_atom_site_aniso_U_33
_atom_site_aniso_U_23
_atom_site_aniso_U_13
_atom_site_aniso_U_12
Br1 0.0141(6) 0.0182(4) 0.0161(3) 0.0013(2) -0.0023(4) 0.0025(4)
C1 0.0151(12) 0.0140(12) 0.0227(13) -0.0026(10) 0.0007(10) -0.0015(10)
C2 0.0181(13) 0.0141(12) 0.0185(12) -0.0021(10) -0.0005(10) -0.0007(10)
C3 0.0180(14) 0.0206(14) 0.0348(16) -0.0105(12) 0.0004(12) 0.0069(11)
C4 0.0281(16) 0.0244(14) 0.0195(13) -0.0043(11) 0.0055(11) -0.0017(12)
C5 0.0153(13) 0.0194(13) 0.0194(12) 0.0012(10) 0.0026(10) 0.0059(10)
C6 0.0149(13) 0.0260(14) 0.0222(13) -0.0001(11) 0.0026(10) 0.0003(11)
C7 0.0242(14) 0.0341(16) 0.0174(13) -0.0036(12) 0.0075(11) -0.0017(13)
C8 0.0228(15) 0.0245(15) 0.0298(15) 0.0021(12) 0.0066(12) -0.0070(12)
C9 0.0251(14) 0.0257(14) 0.0096(11) 0.0038(10) 0.0028(10) -0.0037(11)
C10 0.0178(13) 0.0208(13) 0.0161(12) 0.0041(10) 0.0065(10) -0.0001(10)
C11 0.0225(15) 0.0188(13) 0.0299(15) 0.0014(11) 0.0020(12) -0.0069(11)
C12 0.0208(14) 0.0210(14) 0.0319(16) 0.0073(12) 0.0068(12) 0.0076(11)
C13 0.0202(13) 0.0142(12) 0.0169(12) 0.0017(10) -0.0027(10) -0.0029(10)
C14 0.0336(17) 0.0202(14) 0.0260(15) 0.0058(12) 0.0044(13) 0.0032(12)
C15 0.0151(12) 0.0159(12) 0.0160(12) -0.0046(10) -0.0018(10) 0.0030(10)
C16 0.0323(17) 0.0229(15) 0.0253(15) -0.0095(12) 0.0062(12) -0.0030(12)
C17 0.0110(11) 0.0202(13) 0.0152(12) 0.0031(10) 0.0026(9) 0.0020(10)
C18 0.0131(13) 0.0219(14) 0.0380(17) 0.0124(12) 0.0068(12) 0.0024(10)
Cl1 0.0141(6) 0.0182(4) 0.0161(3) 0.0013(2) -0.0023(4) 0.0025(4)
F1 0.0298(12) 0.095(2) 0.103(2) -0.0812(18) -0.0032(13) -0.0082(13)
F2 0.132(3) 0.0229(11) 0.0558(16) -0.0072(10) 0.0135(16) 0.0146(13)
F3 0.0587(14) 0.0486(13) 0.0444(12) -0.0282(10) 0.0266(11) -0.0073(11)
F4 0.0513(13) 0.0359(11) 0.0434(12) 0.0188(9) 0.0103(10) 0.0232(10)
F5 0.0964(19) 0.0343(11) 0.0194(9) 0.0082(8) -0.0006(10) 0.0141(12)
F6 0.0462(13) 0.0357(12) 0.0736(16) 0.0280(11) 0.0059(12) -0.0124(10)
F7 0.0168(8) 0.0251(9) 0.0497(11) 0.0164(8) 0.0041(8) 0.0049(7)
F8 0.0292(11) 0.0826(17) 0.0468(13) 0.0299(12) 0.0238(9) 0.0223(11)
F9 0.0188(10) 0.0304(11) 0.0880(18) 0.0033(11) -0.0095(10) -0.0056(8)
N1 0.0152(11) 0.0164(11) 0.0181(11) -0.0037(9) 0.0009(8) 0.0034(9)
N2 0.0157(11) 0.0203(11) 0.0152(10) 0.0015(9) 0.0036(8) -0.0005(9)
N3 0.0125(10) 0.0141(10) 0.0177(10) 0.0024(8) 0.0030(8) 0.0003(8)
O1 0.0124(9) 0.0118(8) 0.0192(9) -0.0020(7) 0.0004(7) -0.0004(7)
O2 0.0139(9) 0.0143(8) 0.0126(8) -0.0007(7) 0.0019(7) 0.0023(7)
O3 0.0153(9) 0.0175(9) 0.0114(8) 0.0010(7) 0.0015(7) -0.0015(7)
O4 0.0234(10) 0.0171(9) 0.0166(9) -0.0002(7) 0.0010(8) 0.0025(8)
O5 0.0203(10) 0.0180(9) 0.0155(9) 0.0041(7) 0.0024(7) 0.0014(7)
O6 0.0224(10) 0.0206(10) 0.0159(9) -0.0036(7) 0.0026(7) -0.0036(8)
O7 0.0192(10) 0.0157(9) 0.0163(9) -0.0030(7) 0.0019(7) -0.0024(7)
O8 0.0127(9) 0.0183(9) 0.0297(11) 0.0043(8) 0.0045(8) 0.0023(7)
O9 0.0124(9) 0.0179(9) 0.0266(10) -0.0036(8) 0.0033(7) 0.0004(7)
O10 0.0115(8) 0.0136(8) 0.0114(8) -0.0001(7) -0.0016(6) 0.0009(7)
Cu1 0.01168(14) 0.01308(14) 0.01098(14) 0.00128(11) 0.00169(11) 0.00018(11)
Zn1 0.01269(13) 0.01252(14) 0.01199(13) 0.00005(10) 0.00046(10) -0.00002(11)
Cu2 0.01301(15) 0.01055(14) 0.01195(14) 0.00050(11) 0.00141(11) -0.00079(11)
Cu3 0.01183(15) 0.01207(14) 0.01352(14) -0.00249(11) 0.00101(11) 0.00073(11)
C19 0.0272(16) 0.0256(15) 0.0341(17) -0.0044(13) -0.0107(13) -0.0012(12)
C20 0.0232(15) 0.0397(19) 0.0334(17) -0.0038(14) -0.0083(13) -0.0019(14)
C21 0.0203(15) 0.0380(18) 0.0306(16) 0.0038(14) -0.0052(12) 0.0053(13)
C22 0.0262(15) 0.0220(14) 0.0291(15) 0.0041(12) -0.0041(12) 0.0014(12)
O11 0.0278(11) 0.0199(10) 0.0376(12) -0.0011(9) -0.0175(9) 0.0007(9)

loop_
_atom_type_symbol
_atom_type_description
_atom_type_scat_dispersion_real
_atom_type_scat_dispersion_imag
_atom_type_scat_source
C C 0.0033 0.0016 'International Tables Vol C Tables 4.2.6.8 and 6.1.1.4'
H H 0.0000 0.0000 'International Tables Vol C Tables 4.2.6.8 and 6.1.1.4'
N N 0.0061 0.0033 'International Tables Vol C Tables 4.2.6.8 and 6.1.1.4'
O O 0.0106 0.0060 'International Tables Vol C Tables 4.2.6.8 and 6.1.1.4'
F F 0.0171 0.0103 'International Tables Vol C Tables 4.2.6.8 and 6.1.1.4'
Cu Cu 0.3201 1.2651 'International Tables Vol C Tables 4.2.6.8 and 6.1.1.4'
Zn Zn 0.2839 1.4301 'International Tables Vol C Tables 4.2.6.8 and 6.1.1.4'
Br Br -0.2901 2.4595 'International Tables Vol C Tables 4.2.6.8 and 6.1.1.4'
Cl Cl 0.1484 0.1585 'International Tables Vol C Tables 4.2.6.8 and 6.1.1.4'

loop_
_geom_angle_atom_site_label_1
_geom_angle_atom_site_label_2
_geom_angle_atom_site_label_3
_geom_angle
_geom_angle_site_symmetry_1
_geom_angle_site_symmetry_3
_geom_angle_publ_flag
O1 C1 C2 109.1(2) . . y
O1 C1 H1A 109.9 . . y
C2 C1 H1A 109.9 . . y
O1 C1 H1B 109.9 . . y
C2 C1 H1B 109.9 . . y
H1A C1 H1B 108.3 . . y
N1 C2 C1 109.8(2) . . y
N1 C2 H2A 109.7 . . y
C1 C2 H2A 109.7 . . y
N1 C2 H2B 109.7 . . y
C1 C2 H2B 109.7 . . y
H2A C2 H2B 108.2 . . y
N1 C3 H3A 109.5 . . y
N1 C3 H3B 109.5 . . y
H3A C3 H3B 109.5 . . y
N1 C3 H3C 109.5 . . y
H3A C3 H3C 109.5 . . y
H3B C3 H3C 109.5 . . y
N1 C4 H4A 109.5 . . y
N1 C4 H4B 109.5 . . y
H4A C4 H4B 109.5 . . y
N1 C4 H4C 109.5 . . y
H4A C4 H4C 109.5 . . y
H4B C4 H4C 109.5 . . y
O2 C5 C6 108.3(2) . . y
O2 C5 H5A 110.0 . . y
C6 C5 H5A 110.0 . . y
O2 C5 H5B 110.0 . . y
C6 C5 H5B 110.0 . . y
H5A C5 H5B 108.4 . . y
N2 C6 C5 109.1(2) . . y
N2 C6 H6A 109.9 . . y
C5 C6 H6A 109.9 . . y
N2 C6 H6B 109.9 . . y
C5 C6 H6B 109.9 . . y
H6A C6 H6B 108.3 . . y
N2 C7 H7A 109.5 . . y
N2 C7 H7B 109.5 . . y
H7A C7 H7B 109.5 . . y
N2 C7 H7C 109.5 . . y
H7A C7 H7C 109.5 . . y
H7B C7 H7C 109.5 . . y
N2 C8 H8A 109.5 . . y
N2 C8 H8B 109.5 . . y
H8A C8 H8B 109.5 . . y
N2 C8 H8C 109.5 . . y
H8A C8 H8C 109.5 . . y
H8B C8 H8C 109.5 . . y
O3 C9 C10 109.1(2) . . y
O3 C9 H9A 109.9 . . y
C10 C9 H9A 109.9 . . y
O3 C9 H9B 109.9 . . y
C10 C9 H9B 109.9 . . y
H9A C9 H9B 108.3 . . y
N3 C10 C9 109.5(2) . . y
N3 C10 H10A 109.8 . . y
C9 C10 H10A 109.8 . . y
N3 C10 H10B 109.8 . . y
C9 C10 H10B 109.8 . . y
H10A C10 H10B 108.2 . . y
N3 C11 H11A 109.5 . . y
N3 C11 H11B 109.5 . . y
H11A C11 H11B 109.5 . . y
N3 C11 H11C 109.5 . . y
H11A C11 H11C 109.5 . . y
H11B C11 H11C 109.5 . . y
N3 C12 H12A 109.5 . . y
N3 C12 H12B 109.5 . . y
H12A C12 H12B 109.5 . . y
N3 C12 H12C 109.5 . . y
H12A C12 H12C 109.5 . . y
H12B C12 H12C 109.5 . . y
O4 C13 O5 131.0(2) . . y
O4 C13 C14 116.0(2) . . y
O5 C13 C14 112.9(2) . . y
F4 C14 F6 107.4(3) . . y
F4 C14 F5 106.4(3) . . y
F6 C14 F5 107.9(3) . . y
F4 C14 C13 112.9(2) . . y
F6 C14 C13 109.7(2) . . y
F5 C14 C13 112.3(2) . . y
O6 C15 O7 131.6(2) . . y
O6 C15 C16 117.0(2) . . y
O7 C15 C16 111.3(2) . . y
F1 C16 F3 108.3(3) . . y
F1 C16 F2 108.3(3) . . y
F3 C16 F2 104.1(3) . . y
F1 C16 C15 111.9(3) . . y
F3 C16 C15 113.2(3) . . y
F2 C16 C15 110.7(2) . . y
O8 C17 O9 131.4(2) . . y
O8 C17 C18 115.4(2) . . y
O9 C17 C18 113.2(2) . . y
F7 C18 F8 108.4(2) . . y
F7 C18 F9 106.0(2) . . y
F8 C18 F9 106.6(2) . . y
F7 C18 C17 113.4(2) . . y
F8 C18 C17 110.0(2) . . y
F9 C18 C17 112.1(2) . . y
C3 N1 C4 109.8(2) . . y
C3 N1 C2 109.4(2) . . y
C4 N1 C2 111.4(2) . . y
C3 N1 Cu3 114.46(17) . . y
C4 N1 Cu3 108.50(17) . . y
C2 N1 Cu3 103.19(15) . . y
C7 N2 C8 109.1(2) . . y
C7 N2 C6 110.8(2) . . y
C8 N2 C6 109.2(2) . . y
C7 N2 Cu1 109.37(17) . . y
C8 N2 Cu1 112.79(17) . . y
C6 N2 Cu1 105.55(16) . . y
C12 N3 C11 109.1(2) . . y
C12 N3 C10 111.6(2) . . y
C11 N3 C10 109.6(2) . . y
C12 N3 Cu2 109.29(16) . . y
C11 N3 Cu2 113.94(17) . . y
C10 N3 Cu2 103.20(15) . . y
C1 O1 Zn1 117.91(15) . . y
C1 O1 Cu3 112.81(15) . . y
Zn1 O1 Cu3 105.72(8) . . y
C5 O2 Cu1 108.43(15) . . y
C5 O2 Zn1 121.85(15) . . y
Cu1 O2 Zn1 102.65(8) . . y
C9 O3 Zn1 119.77(16) . . y
C9 O3 Cu2 112.51(15) . . y
Zn1 O3 Cu2 105.53(8) . . y
C13 O4 Cu3 125.43(17) . . y
C13 O5 Cu1 127.47(17) . . y
C15 O6 Cu1 125.58(17) . . y
C15 O7 Cu2 127.28(17) . . y
C17 O8 Cu2 124.64(17) . . y
C17 O9 Cu3 127.92(17) . . y
Cu3 O10 Cu2 110.46(9) . . y
Cu3 O10 Cu1 108.37(9) . . y
Cu2 O10 Cu1 113.36(9) . . y
Cu3 O10 H10 105(3) . . y
Cu2 O10 H10 110(3) . . y
Cu1 O10 H10 109(3) . . y
O2 Cu1 O10 88.03(7) . . y
O2 Cu1 O5 171.90(8) . . y
O10 Cu1 O5 93.18(8) . . y
O2 Cu1 N2 86.33(8) . . y
O10 Cu1 N2 172.06(8) . . y
O5 Cu1 N2 91.63(8) . . y
O2 Cu1 O6 86.10(7) . . y
O10 Cu1 O6 84.45(7) . . y
O5 Cu1 O6 101.99(7) . . y
N2 Cu1 O6 100.72(8) . . y
O2 Cu1 Zn1 38.79(5) . . y
O10 Cu1 Zn1 72.83(5) . . y
O5 Cu1 Zn1 134.32(6) . . y
N2 Cu1 Zn1 99.31(6) . . y
O6 Cu1 Zn1 118.93(5) . . y
O3 Zn1 O1 98.23(7) . . y
O3 Zn1 O2 97.28(7) . . y
O1 Zn1 O2 98.99(7) . . y
O3 Zn1 Cl1 118.6(4) . . y
O1 Zn1 Cl1 113.9(4) . . y
O2 Zn1 Cl1 125.0(3) . . y
O3 Zn1 Br1 121.46(7) . . y
O1 Zn1 Br1 115.62(8) . . y
O2 Zn1 Br1 120.61(7) . . y
Cl1 Zn1 Br1 4.4(4) . . y
O3 Zn1 Cu1 96.87(5) . . y
O1 Zn1 Cu1 60.79(5) . . y
O2 Zn1 Cu1 38.56(5) . . y
Cl1 Zn1 Cu1 144.3(4) . . y
Br1 Zn1 Cu1 140.86(5) . . y
O10 Cu2 O7 94.94(8) . . y
O10 Cu2 O3 89.84(7) . . y
O7 Cu2 O3 160.43(8) . . y
O10 Cu2 N3 173.59(8) . . y
O7 Cu2 N3 91.19(8) . . y
O3 Cu2 N3 84.97(8) . . y
O10 Cu2 O8 85.68(7) . . y
O7 Cu2 O8 102.81(8) . . y
O3 Cu2 O8 96.46(7) . . y
N3 Cu2 O8 91.16(8) . . y
O10 Cu3 O9 92.53(8) . . y
O10 Cu3 O1 89.21(7) . . y
O9 Cu3 O1 168.29(8) . . y
O10 Cu3 N1 173.88(8) . . y
O9 Cu3 N1 92.94(9) . . y
O1 Cu3 N1 84.88(8) . . y
O10 Cu3 O4 87.43(7) . . y
O9 Cu3 O4 98.62(8) . . y
O1 Cu3 O4 93.02(7) . . y
N1 Cu3 O4 94.46(8) . . y
O11 C19 C20 106.4(2) . . y
O11 C19 H19A 110.5 . . y
C20 C19 H19A 110.5 . . y
O11 C19 H19B 110.5 . . y
C20 C19 H19B 110.5 . . y
H19A C19 H19B 108.6 . . y
C21 C20 C19 103.2(2) . . y
C21 C20 H20A 111.1 . . y
C19 C20 H20A 111.1 . . y
C21 C20 H20B 111.1 . . y
C19 C20 H20B 111.1 . . y
H20A C20 H20B 109.1 . . y
C22 C21 C20 101.5(2) . . y
C22 C21 H21A 111.5 . . y
C20 C21 H21A 111.5 . . y
C22 C21 H21B 111.5 . . y
C20 C21 H21B 111.5 . . y
H21A C21 H21B 109.3 . . y
O11 C22 C21 105.4(2) . . y
O11 C22 H22A 110.7 . . y
C21 C22 H22A 110.7 . . y
O11 C22 H22B 110.7 . . y
C21 C22 H22B 110.7 . . y
H22A C22 H22B 108.8 . . y
C22 O11 C19 109.2(2) . . y

loop_
_geom_bond_atom_site_label_1
_geom_bond_atom_site_label_2
_geom_bond_distance
_geom_bond_site_symmetry_2
_geom_bond_publ_flag
Br1 Zn1 2.316(2) . y
C1 O1 1.430(3) . y
C1 C2 1.520(4) . y
C1 H1A 0.9900 . y
C1 H1B 0.9900 . y
C2 N1 1.492(3) . y
C2 H2A 0.9900 . y
C2 H2B 0.9900 . y
C3 N1 1.480(3) . y
C3 H3A 0.9800 . y
C3 H3B 0.9800 . y
C3 H3C 0.9800 . y
C4 N1 1.484(4) . y
C4 H4A 0.9800 . y
C4 H4B 0.9800 . y
C4 H4C 0.9800 . y
C5 O2 1.417(3) . y
C5 C6 1.509(4) . y
C5 H5A 0.9900 . y
C5 H5B 0.9900 . y
C6 N2 1.493(3) . y
C6 H6A 0.9900 . y
C6 H6B 0.9900 . y
C7 N2 1.479(3) . y
C7 H7A 0.9800 . y
C7 H7B 0.9800 . y
C7 H7C 0.9800 . y
C8 N2 1.487(4) . y
C8 H8A 0.9800 . y
C8 H8B 0.9800 . y
C8 H8C 0.9800 . y
C9 O3 1.426(3) . y
C9 C10 1.515(4) . y
C9 H9A 0.9900 . y
C9 H9B 0.9900 . y
C10 N3 1.484(3) . y
C10 H10A 0.9900 . y
C10 H10B 0.9900 . y
C11 N3 1.482(3) . y
C11 H11A 0.9800 . y
C11 H11B 0.9800 . y
C11 H11C 0.9800 . y
C12 N3 1.479(3) . y
C12 H12A 0.9800 . y
C12 H12B 0.9800 . y
C12 H12C 0.9800 . y
C13 O4 1.233(3) . y
C13 O5 1.259(3) . y
C13 C14 1.551(4) . y
C14 F4 1.322(4) . y
C14 F6 1.328(4) . y
C14 F5 1.329(4) . y
C15 O6 1.223(3) . y
C15 O7 1.267(3) . y
C15 C16 1.546(4) . y
C16 F1 1.303(4) . y
C16 F3 1.317(4) . y
C16 F2 1.333(4) . y
C17 O8 1.229(3) . y
C17 O9 1.262(3) . y
C17 C18 1.550(4) . y
C18 F7 1.323(3) . y
C18 F8 1.329(4) . y
C18 F9 1.342(4) . y
Cl1 Zn1 2.219(14) . y
N1 Cu3 1.996(2) . y
N2 Cu1 2.029(2) . y
N3 Cu2 2.010(2) . y
O1 Zn1 1.9662(18) . y
O1 Cu3 1.9774(18) . y
O2 Cu1 1.9571(17) . y
O2 Zn1 1.9667(17) . y
O3 Zn1 1.9650(18) . y
O3 Cu2 1.9759(18) . y
O4 Cu3 2.2836(19) . y
O5 Cu1 1.9635(18) . y
O6 Cu1 2.3783(19) . y
O7 Cu2 1.9552(18) . y
O8 Cu2 2.3148(19) . y
O9 Cu3 1.9717(18) . y
O10 Cu3 1.9511(18) . y
O10 Cu2 1.9517(18) . y
O10 Cu1 1.9573(18) . y
O10 H10 0.64(3) . y
Cu1 Zn1 3.0635(4) . y
C19 O11 1.442(4) . y
C19 C20 1.521(4) . y
C19 H19A 0.9900 . y
C19 H19B 0.9900 . y
C20 C21 1.520(5) . y
C20 H20A 0.9900 . y
C20 H20B 0.9900 . y
C21 C22 1.509(4) . y
C21 H21A 0.9900 . y
C21 H21B 0.9900 . y
C22 O11 1.436(3) . y
C22 H22A 0.9900 . y
C22 H22B 0.9900 . y

loop_
_geom_hbond_atom_site_label_D
_geom_hbond_atom_site_label_H
_geom_hbond_atom_site_label_A
_geom_hbond_distance_DH
_geom_hbond_distance_HA
_geom_hbond_distance_DA
_geom_hbond_angle_DHA
_geom_hbond_site_symmetry_A
O10 H10 O11 0.64(3) 2.08(3) 2.724(3) 177(4) .

loop_
_geom_torsion_atom_site_label_1
_geom_torsion_atom_site_label_2
_geom_torsion_atom_site_label_3
_geom_torsion_atom_site_label_4
_geom_torsion
_geom_torsion_site_symmetry_1
_geom_torsion_site_symmetry_2
_geom_torsion_site_symmetry_3
_geom_torsion_site_symmetry_4
_geom_torsion_publ_flag
O1 C1 C2 N1 -42.0(3) . . . . y
O2 C5 C6 N2 52.3(3) . . . . y
O3 C9 C10 N3 -45.1(3) . . . . y
O4 C13 C14 F4 21.1(4) . . . . y
O5 C13 C14 F4 -161.0(3) . . . . y
O4 C13 C14 F6 -98.6(3) . . . . y
O5 C13 C14 F6 79.3(3) . . . . y
O4 C13 C14 F5 141.4(3) . . . . y
O5 C13 C14 F5 -40.8(4) . . . . y
O6 C15 C16 F1 112.3(3) . . . . y
O7 C15 C16 F1 -67.4(3) . . . . y
O6 C15 C16 F3 -10.5(4) . . . . y
O7 C15 C16 F3 169.9(3) . . . . y
O6 C15 C16 F2 -126.8(3) . . . . y
O7 C15 C16 F2 53.5(3) . . . . y
O8 C17 C18 F7 152.1(3) . . . . y
O9 C17 C18 F7 -29.6(4) . . . . y
O8 C17 C18 F8 -86.3(3) . . . . y
O9 C17 C18 F8 92.0(3) . . . . y
O8 C17 C18 F9 32.2(3) . . . . y
O9 C17 C18 F9 -149.5(2) . . . . y
C1 C2 N1 C3 170.0(2) . . . . y
C1 C2 N1 C4 -68.4(3) . . . . y
C1 C2 N1 Cu3 47.8(2) . . . . y
C5 C6 N2 C7 85.1(3) . . . . y
C5 C6 N2 C8 -154.7(2) . . . . y
C5 C6 N2 Cu1 -33.2(2) . . . . y
C9 C10 N3 C12 -69.7(3) . . . . y
C9 C10 N3 C11 169.3(2) . . . . y
C9 C10 N3 Cu2 47.5(2) . . . . y
C2 C1 O1 Zn1 138.14(17) . . . . y
C2 C1 O1 Cu3 14.4(2) . . . . y
C6 C5 O2 Cu1 -44.1(2) . . . . y
C6 C5 O2 Zn1 74.6(2) . . . . y
C10 C9 O3 Zn1 143.72(18) . . . . y
C10 C9 O3 Cu2 18.9(3) . . . . y
O5 C13 O4 Cu3 -1.1(4) . . . . y
C14 C13 O4 Cu3 176.28(18) . . . . y
O4 C13 O5 Cu1 7.3(4) . . . . y
C14 C13 O5 Cu1 -170.15(18) . . . . y
O7 C15 O6 Cu1 -15.5(4) . . . . y
C16 C15 O6 Cu1 164.92(18) . . . . y
O6 C15 O7 Cu2 16.9(4) . . . . y
C16 C15 O7 Cu2 -163.51(18) . . . . y
O9 C17 O8 Cu2 14.0(4) . . . . y
C18 C17 O8 Cu2 -168.08(17) . . . . y
O8 C17 O9 Cu3 -11.3(4) . . . . y
C18 C17 O9 Cu3 170.81(18) . . . . y
C5 O2 Cu1 O10 -165.24(16) . . . . y
Zn1 O2 Cu1 O10 64.60(8) . . . . y
C5 O2 Cu1 N2 20.36(16) . . . . y
Zn1 O2 Cu1 N2 -109.80(9) . . . . y
C5 O2 Cu1 O6 -80.66(16) . . . . y
Zn1 O2 Cu1 O6 149.18(8) . . . . y
C5 O2 Cu1 Zn1 130.16(19) . . . . y
Cu3 O10 Cu1 O2 -99.48(9) . . . . y
Cu2 O10 Cu1 O2 23.52(9) . . . . y
Cu3 O10 Cu1 O5 72.50(9) . . . . y
Cu2 O10 Cu1 O5 -164.50(9) . . . . y
Cu3 O10 Cu1 O6 174.25(9) . . . . y
Cu2 O10 Cu1 O6 -62.75(9) . . . . y
Cu3 O10 Cu1 Zn1 -63.16(7) . . . . y
Cu2 O10 Cu1 Zn1 59.84(7) . . . . y
C13 O5 Cu1 O10 -40.9(2) . . . . y
C13 O5 Cu1 N2 132.8(2) . . . . y
C13 O5 Cu1 O6 -125.9(2) . . . . y
C13 O5 Cu1 Zn1 28.1(3) . . . . y
C7 N2 Cu1 O2 -111.40(18) . . . . y
C8 N2 Cu1 O2 127.00(19) . . . . y
C6 N2 Cu1 O2 7.87(16) . . . . y
C7 N2 Cu1 O5 76.44(19) . . . . y
C8 N2 Cu1 O5 -45.15(19) . . . . y
C6 N2 Cu1 O5 -164.28(17) . . . . y
C7 N2 Cu1 O6 -26.08(19) . . . . y
C8 N2 Cu1 O6 -147.68(18) . . . . y
C6 N2 Cu1 O6 93.20(17) . . . . y
C7 N2 Cu1 Zn1 -148.08(17) . . . . y
C8 N2 Cu1 Zn1 90.32(18) . . . . y
C6 N2 Cu1 Zn1 -28.80(17) . . . . y
C15 O6 Cu1 O2 -51.4(2) . . . . y
C15 O6 Cu1 O10 37.0(2) . . . . y
C15 O6 Cu1 O5 129.1(2) . . . . y
C15 O6 Cu1 N2 -136.9(2) . . . . y
C15 O6 Cu1 Zn1 -29.8(2) . . . . y
C9 O3 Zn1 O1 144.30(18) . . . . y
Cu2 O3 Zn1 O1 -87.61(9) . . . . y
C9 O3 Zn1 O2 -115.46(18) . . . . y
Cu2 O3 Zn1 O2 12.63(9) . . . . y
C9 O3 Zn1 Cl1 21.3(5) . . . . y
Cu2 O3 Zn1 Cl1 149.4(4) . . . . y
C9 O3 Zn1 Br1 17.4(2) . . . . y
Cu2 O3 Zn1 Br1 145.47(8) . . . . y
C9 O3 Zn1 Cu1 -154.33(17) . . . . y
Cu2 O3 Zn1 Cu1 -26.24(8) . . . . y
C1 O1 Zn1 O3 -114.05(17) . . . . y
Cu3 O1 Zn1 O3 13.16(9) . . . . y
C1 O1 Zn1 O2 147.18(17) . . . . y
Cu3 O1 Zn1 O2 -85.61(9) . . . . y
C1 O1 Zn1 Cl1 12.3(4) . . . . y
Cu3 O1 Zn1 Cl1 139.5(4) . . . . y
C1 O1 Zn1 Br1 16.81(19) . . . . y
Cu3 O1 Zn1 Br1 144.02(7) . . . . y
C1 O1 Zn1 Cu1 152.64(18) . . . . y
Cu3 O1 Zn1 Cu1 -80.14(7) . . . . y
C5 O2 Zn1 O3 146.70(18) . . . . y
Cu1 O2 Zn1 O3 -91.91(8) . . . . y
C5 O2 Zn1 O1 -113.73(18) . . . . y
Cu1 O2 Zn1 O1 7.66(9) . . . . y
C5 O2 Zn1 Cl1 14.0(5) . . . . y
Cu1 O2 Zn1 Cl1 135.3(5) . . . . y
C5 O2 Zn1 Br1 13.3(2) . . . . y
Cu1 O2 Zn1 Br1 134.70(9) . . . . y
C5 O2 Zn1 Cu1 -121.4(2) . . . . y
O2 Cu1 Zn1 O3 93.07(10) . . . . y
O10 Cu1 Zn1 O3 -16.03(8) . . . . y
O5 Cu1 Zn1 O3 -93.28(10) . . . . y
N2 Cu1 Zn1 O3 165.14(8) . . . . y
O6 Cu1 Zn1 O3 57.33(8) . . . . y
O2 Cu1 Zn1 O1 -171.32(10) . . . . y
O10 Cu1 Zn1 O1 79.58(8) . . . . y
O5 Cu1 Zn1 O1 2.32(10) . . . . y
N2 Cu1 Zn1 O1 -99.25(9) . . . . y
O6 Cu1 Zn1 O1 152.94(8) . . . . y
O10 Cu1 Zn1 O2 -109.10(10) . . . . y
O5 Cu1 Zn1 O2 173.65(12) . . . . y
N2 Cu1 Zn1 O2 72.08(11) . . . . y
O6 Cu1 Zn1 O2 -35.74(10) . . . . y
O2 Cu1 Zn1 Cl1 -80.3(6) . . . . y
O10 Cu1 Zn1 Cl1 170.6(6) . . . . y
O5 Cu1 Zn1 Cl1 93.3(6) . . . . y
N2 Cu1 Zn1 Cl1 -8.3(6) . . . . y
O6 Cu1 Zn1 Cl1 -116.1(6) . . . . y
O2 Cu1 Zn1 Br1 -75.70(12) . . . . y
O10 Cu1 Zn1 Br1 175.20(10) . . . . y
O5 Cu1 Zn1 Br1 97.95(12) . . . . y
N2 Cu1 Zn1 Br1 -3.62(11) . . . . y
O6 Cu1 Zn1 Br1 -111.43(10) . . . . y
Cu3 O10 Cu2 O7 -168.31(9) . . . . y
Cu1 O10 Cu2 O7 69.85(10) . . . . y
Cu3 O10 Cu2 O3 30.70(9) . . . . y
Cu1 O10 Cu2 O3 -91.14(10) . . . . y
Cu3 O10 Cu2 O8 -65.80(9) . . . . y
Cu1 O10 Cu2 O8 172.36(10) . . . . y
C15 O7 Cu2 O10 -39.0(2) . . . . y
C15 O7 Cu2 O3 64.6(3) . . . . y
C15 O7 Cu2 N3 142.9(2) . . . . y
C15 O7 Cu2 O8 -125.7(2) . . . . y
C9 O3 Cu2 O10 -170.01(17) . . . . y
Zn1 O3 Cu2 O10 57.68(9) . . . . y
C9 O3 Cu2 O7 85.6(3) . . . . y
Zn1 O3 Cu2 O7 -46.8(3) . . . . y
C9 O3 Cu2 N3 6.22(17) . . . . y
Zn1 O3 Cu2 N3 -126.09(9) . . . . y
C9 O3 Cu2 O8 -84.38(17) . . . . y
Zn1 O3 Cu2 O8 143.31(8) . . . . y
C12 N3 Cu2 O7 -71.33(18) . . . . y
C11 N3 Cu2 O7 51.01(19) . . . . y
C10 N3 Cu2 O7 169.82(16) . . . . y
C12 N3 Cu2 O3 89.45(18) . . . . y
C11 N3 Cu2 O3 -148.21(19) . . . . y
C10 N3 Cu2 O3 -29.40(15) . . . . y
C12 N3 Cu2 O8 -174.16(18) . . . . y
C11 N3 Cu2 O8 -51.82(19) . . . . y
C10 N3 Cu2 O8 66.98(16) . . . . y
C17 O8 Cu2 O10 25.5(2) . . . . y
C17 O8 Cu2 O7 119.6(2) . . . . y
C17 O8 Cu2 O3 -63.9(2) . . . . y
C17 O8 Cu2 N3 -148.9(2) . . . . y
Cu2 O10 Cu3 O9 72.38(10) . . . . y
Cu1 O10 Cu3 O9 -162.88(9) . . . . y
Cu2 O10 Cu3 O1 -96.03(9) . . . . y
Cu1 O10 Cu3 O1 28.71(9) . . . . y
Cu2 O10 Cu3 O4 170.91(9) . . . . y
Cu1 O10 Cu3 O4 -64.35(9) . . . . y
C17 O9 Cu3 O10 -30.4(2) . . . . y
C17 O9 Cu3 O1 67.9(5) . . . . y
C17 O9 Cu3 N1 146.8(2) . . . . y
C17 O9 Cu3 O4 -118.2(2) . . . . y
C1 O1 Cu3 O10 -171.46(17) . . . . y
Zn1 O1 Cu3 O10 58.31(9) . . . . y
C1 O1 Cu3 O9 89.9(4) . . . . y
Zn1 O1 Cu3 O9 -40.4(4) . . . . y
C1 O1 Cu3 N1 10.13(17) . . . . y
Zn1 O1 Cu3 N1 -120.10(10) . . . . y
C1 O1 Cu3 O4 -84.08(16) . . . . y
Zn1 O1 Cu3 O4 145.69(8) . . . . y
C3 N1 Cu3 O9 41.2(2) . . . . y
C4 N1 Cu3 O9 -81.72(18) . . . . y
C2 N1 Cu3 O9 160.02(16) . . . . y
C3 N1 Cu3 O1 -150.3(2) . . . . y
C4 N1 Cu3 O1 86.74(18) . . . . y
C2 N1 Cu3 O1 -31.52(15) . . . . y
C3 N1 Cu3 O4 -57.7(2) . . . . y
C4 N1 Cu3 O4 179.38(17) . . . . y
C2 N1 Cu3 O4 61.12(16) . . . . y
C13 O4 Cu3 O10 30.8(2) . . . . y
C13 O4 Cu3 O9 123.0(2) . . . . y
C13 O4 Cu3 O1 -58.2(2) . . . . y
C13 O4 Cu3 N1 -143.3(2) . . . . y
O11 C19 C20 C21 22.2(3) . . . . y
C19 C20 C21 C22 -35.2(3) . . . . y
C20 C21 C22 O11 36.4(3) . . . . y
C21 C22 O11 C19 -23.6(3) . . . . y
C20 C19 O11 C22 0.6(4) . . . . y

loop_
_cod_changelog_entry_id
_cod_changelog_entry_author
_cod_changelog_entry_date
_cod_changelog_entry_text
1 'Vaitkus, Antanas' 2024-11-15T14:40:08+02:00
;
 Removed multiple data items that had the 'y' placeholder value.
;
